data_4341743
loop_
_publ_author_name
'Gao, Jianhua'
'Li, Jian'
'Sulejmanovic, Dino'
'Hwu, Shiou-Jyh'

_publ_section_title
;
 M3(P2O7)2(2-)-Type Open Frameworks Featuring [M2O8] and [M3O12]
 Multinuclear Transition-Metal Oxide Units. Serendipitous Synthesis of Six
 Polymorphic Salt-Inclusion Magnetic Solids: Na2M3(P2O7)2&#x00B7;ACl (M =
 Mn, Fe; A = Rb, Cs) and K2M3(P2O7)2&#x00B7;CsCl (M = Fe, Mn).
;
_journal_issue 3
_journal_name_full 'Inorganic chemistry'
_journal_page_first 1136
_journal_page_last 1144
_journal_paper_doi 10.1021/ic5024696
_journal_volume 54
_journal_year 2015
_chemical_formula_sum 'Cl Cs K2 Mn3 O14 P4'
_chemical_formula_weight 759.26
_chemical_name_systematic
;
 ?
;
_space_group_IT_number 13
_symmetry_cell_setting monoclinic
_symmetry_space_group_name_Hall '-P 2yc'
_symmetry_space_group_name_H-M 'P 1 2/c 1'
_atom_sites_solution_hydrogens none
_atom_sites_solution_primary direct
_atom_sites_solution_secondary difmap
_audit_creation_method SHELXL-97
_cell_angle_alpha 90.00
_cell_angle_beta 100.92(3)
_cell_angle_gamma 90.00
_cell_formula_units_Z 2
_cell_length_a 7.6288(15)
_cell_length_b 5.3699(11)
_cell_length_c 18.995(4)
_cell_measurement_temperature 293(2)
_cell_volume 764.1(3)
_computing_structure_refinement 'SHELXL-97 (Sheldrick, 1997)'
_computing_structure_solution 'SHELXS-97 (Sheldrick, 1990)'
_diffrn_ambient_temperature 293(2)
_diffrn_measured_fraction_theta_full 0.997
_diffrn_measured_fraction_theta_max 0.997
_diffrn_radiation_monochromator graphite
_diffrn_radiation_source 'fine-focus sealed tube'
_diffrn_radiation_type MoK\a
_diffrn_radiation_wavelength 0.71073
_diffrn_reflns_av_R_equivalents 0.0492
_diffrn_reflns_av_sigmaI/netI 0.0316
_diffrn_reflns_limit_h_max 9
_diffrn_reflns_limit_h_min -9
_diffrn_reflns_limit_k_max 6
_diffrn_reflns_limit_k_min -6
_diffrn_reflns_limit_l_max 23
_diffrn_reflns_limit_l_min -23
_diffrn_reflns_number 6769
_diffrn_reflns_theta_full 26.37
_diffrn_reflns_theta_max 26.37
_diffrn_reflns_theta_min 2.18
_exptl_absorpt_coefficient_mu 5.997
_exptl_absorpt_correction_T_max 0.549
_exptl_absorpt_correction_T_min 0.426
_exptl_absorpt_correction_type empirical
_exptl_crystal_colour 'Light pink'
_exptl_crystal_density_diffrn 3.3
_exptl_crystal_density_method 'not measured'
_exptl_crystal_description column
_exptl_crystal_F_000 7114
_exptl_crystal_size_max 0.18
_exptl_crystal_size_mid 0.12
_exptl_crystal_size_min 0.10
_refine_diff_density_max 1.266
_refine_diff_density_min -1.269
_refine_diff_density_rms 0.242
_refine_ls_extinction_coef 0.0098(8)
_refine_ls_extinction_expression Fc^*^=kFc[1+0.001xFc^2^\l^3^/sin(2\q)]^-1/4^
_refine_ls_extinction_method SHELXL
_refine_ls_goodness_of_fit_ref 1.115
_refine_ls_hydrogen_treatment none
_refine_ls_matrix_type full
_refine_ls_number_parameters 116
_refine_ls_number_reflns 1567
_refine_ls_number_restraints 0
_refine_ls_restrained_S_all 1.115
_refine_ls_R_factor_all 0.0313
_refine_ls_R_factor_gt 0.0304
_refine_ls_shift/su_max 0.000
_refine_ls_shift/su_mean 0.000
_refine_ls_structure_factor_coef Fsqd
_refine_ls_weighting_details 'calc w=1/[\s^2^(Fo^2^)+(0.0453P)^2^+0.9691P] where P=(Fo^2^+2Fc^2^)/3'
_refine_ls_weighting_scheme calc
_refine_ls_wR_factor_gt 0.0787
_refine_ls_wR_factor_ref 0.0796
_reflns_number_gt 1494
_reflns_number_total 1570
_reflns_threshold_expression >2sigma(I)
_cod_data_source_file ic5024696_si_002.cif
_cod_data_source_block K2Mn3(P2O7)2CsCl_(5)
_cod_depositor_comments 'Adding full bibliography for 4341739--4341744.cif.'
_cod_original_sg_symbol_H-M P2/c
_cod_database_code 4341743

loop_
_symmetry_equiv_pos_as_xyz
'x, y, z'
'-x, y, -z+1/2'
'-x, -y, -z'
'x, -y, z-1/2'

loop_
_atom_site_label
_atom_site_type_symbol
_atom_site_fract_x
_atom_site_fract_y
_atom_site_fract_z
_atom_site_U_iso_or_equiv
_atom_site_adp_type
_atom_site_occupancy
_atom_site_symmetry_multiplicity
_atom_site_calc_flag
_atom_site_refinement_flags
Cs Cs 0.5000 0.20485(6) 0.2500 0.03962(17) Uani 1 2 d S
Mn1 Mn 0.60924(6) 0.21480(8) 0.46058(2) 0.01338(16) Uani 1 1 d .
Mn2 Mn 0.0000 -0.28166(11) 0.2500 0.01311(18) Uani 1 2 d S
K K 0.08581(9) 0.22064(13) 0.41431(4) 0.02015(19) Uani 1 1 d .
P1 P 0.78758(9) -0.28020(13) 0.40029(4) 0.01094(19) Uani 1 1 d .
P2 P 0.40413(9) 0.69080(12) 0.37389(4) 0.01105(19) Uani 1 1 d .
O1 O 0.7892(3) -0.5001(4) 0.45009(12) 0.0195(5) Uani 1 1 d .
O2 O 0.7980(3) -0.0360(4) 0.44087(12) 0.0197(5) Uani 1 1 d .
O3 O 0.9221(3) -0.2984(4) 0.35264(12) 0.0206(5) Uani 1 1 d .
O4 O 0.4080(3) -0.1168(4) 0.43399(11) 0.0160(4) Uani 1 1 d .
O5 O 0.2689(3) 0.7415(4) 0.30825(13) 0.0198(5) Uani 1 1 d .
O6 O 0.4022(3) 0.4279(4) 0.40351(13) 0.0202(5) Uani 1 1 d .
O7 O 0.5923(3) -0.2786(4) 0.34723(12) 0.0143(4) Uani 1 1 d .
Cl Cl 0.0000 0.2195(2) 0.2500 0.0294(3) Uani 1 2 d S

loop_
_atom_site_aniso_label
_atom_site_aniso_U_11
_atom_site_aniso_U_22
_atom_site_aniso_U_33
_atom_site_aniso_U_23
_atom_site_aniso_U_13
_atom_site_aniso_U_12
Cs 0.0760(3) 0.0228(2) 0.0228(2) 0.000 0.01631(18) 0.000
Mn1 0.0138(3) 0.0128(3) 0.0142(3) 0.00203(15) 0.00432(19) 0.00065(15)
Mn2 0.0101(3) 0.0192(3) 0.0097(3) 0.000 0.0010(2) 0.000
K 0.0149(3) 0.0259(4) 0.0194(4) 0.0030(2) 0.0026(3) -0.0024(2)
P1 0.0095(3) 0.0122(4) 0.0115(4) -0.0005(3) 0.0030(3) -0.0001(2)
P2 0.0097(3) 0.0128(4) 0.0104(4) 0.0009(2) 0.0012(3) 0.0000(2)
O1 0.0155(10) 0.0190(10) 0.0224(11) 0.0086(9) -0.0007(8) -0.0013(8)
O2 0.0131(9) 0.0162(10) 0.0294(12) -0.0084(9) 0.0034(8) -0.0014(8)
O3 0.0158(10) 0.0330(13) 0.0148(11) -0.0006(9) 0.0080(9) 0.0013(8)
O4 0.0189(10) 0.0160(10) 0.0141(9) -0.0031(8) 0.0054(8) -0.0020(8)
O5 0.0119(10) 0.0313(11) 0.0147(12) 0.0050(9) -0.0013(9) -0.0008(8)
O6 0.0151(9) 0.0141(9) 0.0310(12) 0.0063(9) 0.0037(8) -0.0007(8)
O7 0.0112(9) 0.0208(10) 0.0106(10) -0.0004(8) 0.0014(8) -0.0005(7)
Cl 0.0488(8) 0.0172(5) 0.0192(6) 0.000 -0.0014(5) 0.000

loop_
_atom_type_symbol
_atom_type_description
_atom_type_scat_dispersion_real
_atom_type_scat_dispersion_imag
_atom_type_scat_source
O O 0.0106 0.0060 'International Tables Vol C Tables 4.2.6.8 and 6.1.1.4'
P P 0.1023 0.0942 'International Tables Vol C Tables 4.2.6.8 and 6.1.1.4'
Cl Cl 0.1484 0.1585 'International Tables Vol C Tables 4.2.6.8 and 6.1.1.4'
K K 0.2009 0.2494 'International Tables Vol C Tables 4.2.6.8 and 6.1.1.4'
Mn Mn 0.3368 0.7283 'International Tables Vol C Tables 4.2.6.8 and 6.1.1.4'
Cs Cs -0.3680 2.1192 'International Tables Vol C Tables 4.2.6.8 and 6.1.1.4'

loop_
_geom_angle_atom_site_label_1
_geom_angle_atom_site_label_2
_geom_angle_atom_site_label_3
_geom_angle
_geom_angle_site_symmetry_1
_geom_angle_site_symmetry_3
O7 Cs O7 70.89(8) 2_655 .
O7 Cs O7 178.22(4) 2_655 1_565
O7 Cs O7 110.89(6) . 1_565
O7 Cs O7 110.89(6) 2_655 2_665
O7 Cs O7 178.22(4) . 2_665
O7 Cs O7 67.34(7) 1_565 2_665
O7 Cs O5 60.98(6) 2_655 1_545
O7 Cs O5 43.69(5) . 1_545
O7 Cs O5 120.22(6) 1_565 1_545
O7 Cs O5 136.96(5) 2_665 1_545
O7 Cs O5 43.69(5) 2_655 2_645
O7 Cs O5 60.98(6) . 2_645
O7 Cs O5 136.96(5) 1_565 2_645
O7 Cs O5 120.22(6) 2_665 2_645
O5 Cs O5 84.29(8) 1_545 2_645
O7 Cs O6 137.02(5) 2_655 .
O7 Cs O6 81.29(5) . .
O7 Cs O6 44.07(5) 1_565 .
O7 Cs O6 97.22(5) 2_665 .
O5 Cs O6 76.21(6) 1_545 .
O5 Cs O6 140.03(6) 2_645 .
O7 Cs O6 81.29(5) 2_655 2_655
O7 Cs O6 137.02(5) . 2_655
O7 Cs O6 97.22(5) 1_565 2_655
O7 Cs O6 44.07(5) 2_665 2_655
O5 Cs O6 140.03(6) 1_545 2_655
O5 Cs O6 76.21(6) 2_645 2_655
O6 Cs O6 138.28(7) . 2_655
O7 Cs O5 122.19(6) 2_655 2_655
O7 Cs O5 138.69(5) . 2_655
O7 Cs O5 56.54(5) 1_565 2_655
O7 Cs O5 40.52(5) 2_665 2_655
O5 Cs O5 175.86(5) 1_545 2_655
O5 Cs O5 99.85(6) 2_645 2_655
O6 Cs O5 100.39(5) . 2_655
O6 Cs O5 42.14(5) 2_655 2_655
O7 Cs O5 138.69(5) 2_655 .
O7 Cs O5 122.19(6) . .
O7 Cs O5 40.52(5) 1_565 .
O7 Cs O5 56.54(5) 2_665 .
O5 Cs O5 99.85(6) 1_545 .
O5 Cs O5 175.86(5) 2_645 .
O6 Cs O5 42.14(5) . .
O6 Cs O5 100.39(5) 2_655 .
O5 Cs O5 76.01(7) 2_655 .
O7 Cs P2 154.13(4) 2_655 .
O7 Cs P2 104.83(4) . .
O7 Cs P2 26.09(4) 1_565 .
O7 Cs P2 73.59(4) 2_665 .
O5 Cs P2 97.73(5) 1_545 .
O5 Cs P2 156.54(4) 2_645 .
O6 Cs P2 24.41(4) . .
O6 Cs P2 113.92(4) 2_655 .
O5 Cs P2 78.48(4) 2_655 .
O5 Cs P2 23.35(4) . .
O7 Cs P2 104.83(4) 2_655 2_655
O7 Cs P2 154.13(4) . 2_655
O7 Cs P2 73.59(4) 1_565 2_655
O7 Cs P2 26.09(4) 2_665 2_655
O5 Cs P2 156.54(4) 1_545 2_655
O5 Cs P2 97.73(5) 2_645 2_655
O6 Cs P2 113.92(4) . 2_655
O6 Cs P2 24.41(4) 2_655 2_655
O5 Cs P2 23.35(4) 2_655 2_655
O5 Cs P2 78.48(4) . 2_655
P2 Cs P2 89.64(3) . 2_655
O2 Mn1 O6 138.90(9) . .
O2 Mn1 O1 88.11(9) . 1_565
O6 Mn1 O1 89.70(8) . 1_565
O2 Mn1 O4 100.50(9) . 3_656
O6 Mn1 O4 117.15(9) . 3_656
O1 Mn1 O4 115.82(9) 1_565 3_656
O2 Mn1 O4 85.17(8) . .
O6 Mn1 O4 84.50(8) . .
O1 Mn1 O4 162.02(8) 1_565 .
O4 Mn1 O4 81.85(8) 3_656 .
O2 Mn1 K 49.01(7) . 3_656
O6 Mn1 K 168.17(6) . 3_656
O1 Mn1 K 100.08(6) 1_565 3_656
O4 Mn1 K 52.45(6) 3_656 3_656
O4 Mn1 K 88.03(6) . 3_656
O2 Mn1 K 41.36(6) . 1_655
O6 Mn1 K 121.75(6) . 1_655
O1 Mn1 K 46.80(6) 1_565 1_655
O4 Mn1 K 116.54(6) 3_656 1_655
O4 Mn1 K 123.94(5) . 1_655
K Mn1 K 70.08(2) 3_656 1_655
O2 Mn1 K 133.04(6) . .
O6 Mn1 K 40.45(6) . .
O1 Mn1 K 129.17(6) 1_565 .
O4 Mn1 K 88.32(6) 3_656 .
O4 Mn1 K 50.23(5) . .
K Mn1 K 128.45(2) 3_656 .
K Mn1 K 154.48(3) 1_655 .
O2 Mn1 Cs 80.01(7) . .
O6 Mn1 Cs 58.89(7) . .
O1 Mn1 Cs 85.95(7) 1_565 .
O4 Mn1 Cs 158.22(6) 3_656 .
O4 Mn1 Cs 76.48(5) . .
K Mn1 Cs 127.97(2) 3_656 .
K Mn1 Cs 78.32(3) 1_655 .
K Mn1 Cs 76.19(3) . .
O5 Mn2 O5 173.36(13) 1_545 2_545
O5 Mn2 O3 93.94(9) 1_545 2_655
O5 Mn2 O3 86.34(9) 2_545 2_655
O5 Mn2 O3 86.34(9) 1_545 1_455
O5 Mn2 O3 93.94(9) 2_545 1_455
O3 Mn2 O3 175.20(12) 2_655 1_455
O5 Mn2 Cl 93.32(6) 1_545 1_545
O5 Mn2 Cl 93.32(6) 2_545 1_545
O3 Mn2 Cl 87.60(6) 2_655 1_545
O3 Mn2 Cl 87.60(6) 1_455 1_545
O5 Mn2 Cl 86.68(6) 1_545 .
O5 Mn2 Cl 86.68(6) 2_545 .
O3 Mn2 Cl 92.40(6) 2_655 .
O3 Mn2 Cl 92.40(6) 1_455 .
Cl Mn2 Cl 180.0 1_545 .
O5 Mn2 K 115.70(7) 1_545 2_545
O5 Mn2 K 69.05(7) 2_545 2_545
O3 Mn2 K 46.13(6) 2_655 2_545
O3 Mn2 K 129.64(6) 1_455 2_545
Cl Mn2 K 48.914(14) 1_545 2_545
Cl Mn2 K 131.086(15) . 2_545
O5 Mn2 K 69.05(7) 1_545 1_545
O5 Mn2 K 115.70(7) 2_545 1_545
O3 Mn2 K 129.64(6) 2_655 1_545
O3 Mn2 K 46.13(6) 1_455 1_545
Cl Mn2 K 48.914(14) 1_545 1_545
Cl Mn2 K 131.086(14) . 1_545
K Mn2 K 97.83(3) 2_545 1_545
O5 Mn2 K 64.39(7) 1_545 .
O5 Mn2 K 110.84(7) 2_545 .
O3 Mn2 K 133.67(6) 2_655 .
O3 Mn2 K 50.57(6) 1_455 .
Cl Mn2 K 131.347(14) 1_545 .
Cl Mn2 K 48.653(14) . .
K Mn2 K 179.739(18) 2_545 .
K Mn2 K 82.43(2) 1_545 .
O5 Mn2 K 110.84(7) 1_545 2
O5 Mn2 K 64.39(7) 2_545 2
O3 Mn2 K 50.57(6) 2_655 2
O3 Mn2 K 133.67(6) 1_455 2
Cl Mn2 K 131.347(14) 1_545 2
Cl Mn2 K 48.653(14) . 2
K Mn2 K 82.43(2) 2_545 2
K Mn2 K 179.739(18) 1_545 2
K Mn2 K 97.31(3) . 2
O6 K O2 170.96(7) . 1_455
O6 K O2 95.51(7) . 3_656
O2 K O2 76.29(7) 1_455 3_656
O6 K O1 123.56(7) . 1_465
O2 K O1 61.67(6) 1_455 1_465
O2 K O1 93.80(6) 3_656 1_465
O6 K O1 73.36(7) . 3_656
O2 K O1 103.44(7) 1_455 3_656
O2 K O1 50.33(6) 3_656 3_656
O1 K O1 70.91(7) 1_465 3_656
O6 K O3 85.85(6) . 1_465
O2 K O3 102.54(7) 1_455 1_465
O2 K O3 133.83(6) 3_656 1_465
O1 K O3 50.40(6) 1_465 1_465
O1 K O3 86.87(6) 3_656 1_465
O6 K O4 62.52(6) . .
O2 K O4 109.86(6) 1_455 .
O2 K O4 65.30(6) 3_656 .
O1 K O4 159.09(6) 1_465 .
O1 K O4 94.33(6) 3_656 .
O3 K O4 146.28(6) 1_465 .
O6 K Cl 86.85(6) . .
O2 K Cl 99.42(6) 1_455 .
O2 K Cl 158.91(5) 3_656 .
O1 K Cl 102.36(5) 1_465 .
O1 K Cl 148.59(5) 3_656 .
O3 K Cl 67.20(5) 1_465 .
O4 K Cl 97.86(5) . .
O6 K O3 128.79(7) . 1_455
O2 K O3 49.50(6) 1_455 1_455
O2 K O3 94.46(6) 3_656 1_455
O1 K O3 105.64(6) 1_465 1_455
O1 K O3 142.95(6) 3_656 1_455
O3 K O3 120.21(8) 1_465 1_455
O4 K O3 76.92(6) . 1_455
Cl K O3 68.32(5) . 1_455
O6 K P1 87.61(6) . 3_656
O2 K P1 86.44(6) 1_455 3_656
O2 K P1 25.40(4) 3_656 3_656
O1 K P1 78.17(5) 1_465 3_656
O1 K P1 25.53(4) 3_656 3_656
O3 K P1 109.26(5) 1_465 3_656
O4 K P1 82.34(5) . 3_656
Cl K P1 173.63(3) . 3_656
O3 K P1 117.78(5) 1_455 3_656
O6 K P1 104.86(5) . 1_465
O2 K P1 82.30(5) 1_455 1_465
O2 K P1 114.34(5) 3_656 1_465
O1 K P1 25.23(4) 1_465 1_465
O1 K P1 77.08(5) 3_656 1_465
O3 K P1 25.19(4) 1_465 1_465
O4 K P1 166.68(5) . 1_465
Cl K P1 85.04(3) . 1_465
O3 K P1 116.04(5) 1_455 1_465
P1 K P1 93.35(3) 3_656 1_465
O6 K P1 152.66(5) . 1_455
O2 K P1 24.30(4) 1_455 1_455
O2 K P1 83.50(5) 3_656 1_455
O1 K P1 83.71(5) 1_465 1_455
O1 K P1 123.37(5) 3_656 1_455
O3 K P1 114.47(5) 1_465 1_455
O4 K P1 92.89(5) . 1_455
Cl K P1 84.87(3) . 1_455
O3 K P1 25.27(4) 1_455 1_455
P1 K P1 101.48(3) 3_656 1_455
P1 K P1 100.33(3) 1_465 1_455
O3 P1 O1 113.75(13) . .
O3 P1 O2 112.87(12) . .
O1 P1 O2 111.36(14) . .
O3 P1 O7 106.11(13) . .
O1 P1 O7 106.78(11) . .
O2 P1 O7 105.26(11) . .
O3 P1 K 121.82(10) . 3_656
O1 P1 K 58.10(9) . 3_656
O2 P1 K 55.17(9) . 3_656
O7 P1 K 131.98(9) . 3_656
O3 P1 K 58.94(9) . 1_645
O1 P1 K 54.89(9) . 1_645
O2 P1 K 130.88(9) . 1_645
O7 P1 K 123.78(8) . 1_645
K P1 K 86.65(3) 3_656 1_645
O3 P1 K 65.50(9) . 1_655
O1 P1 K 128.65(9) . 1_655
O2 P1 K 47.59(8) . 1_655
O7 P1 K 123.14(8) . 1_655
K P1 K 78.52(3) 3_656 1_655
K P1 K 100.33(3) 1_645 1_655
O3 P1 Cs 87.63(9) . .
O1 P1 Cs 149.05(8) . .
O2 P1 Cs 77.16(9) . .
O7 P1 Cs 43.42(8) . .
K P1 Cs 130.08(3) 3_656 .
K P1 Cs 141.48(3) 1_645 .
K P1 Cs 79.76(3) 1_655 .
O5 P2 O6 115.27(13) . .
O5 P2 O4 114.43(13) . 1_565
O6 P2 O4 110.46(12) . 1_565
O5 P2 O7 103.58(13) . 1_565
O6 P2 O7 106.34(11) . 1_565
O4 P2 O7 105.72(11) 1_565 1_565
O5 P2 Cs 77.49(10) . .
O6 P2 Cs 66.12(9) . .
O4 P2 Cs 167.02(8) 1_565 .
O7 P2 Cs 64.93(8) 1_565 .
O5 P2 K 85.42(9) . .
O6 P2 K 39.98(8) . .
O4 P2 K 103.11(8) 1_565 .
O7 P2 K 142.53(8) 1_565 .
Cs P2 K 82.30(3) . .
O5 P2 Cs 61.96(9) . 1_565
O6 P2 Cs 157.36(9) . 1_565
O4 P2 Cs 89.59(8) 1_565 1_565
O7 P2 Cs 56.25(8) 1_565 1_565
Cs P2 Cs 91.97(2) . 1_565
K P2 Cs 147.31(3) . 1_565
P1 O1 Mn1 134.75(13) . 1_545
P1 O1 K 99.88(10) . 1_645
Mn1 O1 K 101.49(8) 1_545 1_645
P1 O1 K 96.37(10) . 3_656
Mn1 O1 K 113.26(9) 1_545 3_656
K O1 K 109.09(7) 1_645 3_656
P1 O2 Mn1 133.45(12) . .
P1 O2 K 108.10(11) . 1_655
Mn1 O2 K 108.65(8) . 1_655
P1 O2 K 99.43(11) . 3_656
Mn1 O2 K 98.62(9) . 3_656
K O2 K 103.71(7) 1_655 3_656
P1 O3 Mn2 152.62(15) . 1_655
P1 O3 K 95.88(11) . 1_645
Mn2 O3 K 102.93(8) 1_655 1_645
P1 O3 K 89.23(10) . 1_655
Mn2 O3 K 98.09(8) 1_655 1_655
K O3 K 120.21(8) 1_645 1_655
P2 O4 Mn1 123.02(12) 1_545 3_656
P2 O4 Mn1 126.24(11) 1_545 .
Mn1 O4 Mn1 98.15(8) 3_656 .
P2 O4 K 114.26(10) 1_545 .
Mn1 O4 K 94.12(7) 3_656 .
Mn1 O4 K 93.17(7) . .
P2 O5 Mn2 150.23(15) . 1_565
P2 O5 Cs 95.05(10) . 1_565
Mn2 O5 Cs 112.59(9) 1_565 1_565
P2 O5 Cs 79.15(9) . .
Mn2 O5 Cs 105.51(9) 1_565 .
Cs O5 Cs 99.85(6) 1_565 .
P2 O6 Mn1 130.07(12) . .
P2 O6 K 118.82(11) . .
Mn1 O6 K 109.55(9) . .
P2 O6 Cs 89.46(10) . .
Mn1 O6 Cs 89.12(7) . .
K O6 Cs 105.49(7) . .
P2 O7 P1 124.47(14) 1_545 .
P2 O7 Cs 98.77(9) 1_545 .
P1 O7 Cs 115.95(10) . .
P2 O7 Cs 88.97(8) 1_545 1_545
P1 O7 Cs 114.19(10) . 1_545
Cs O7 Cs 110.89(6) . 1_545
Mn2 Cl Mn2 180.0 1_565 .
Mn2 Cl K 89.88(2) 1_565 2
Mn2 Cl K 90.12(2) . 2
Mn2 Cl K 89.88(2) 1_565 .
Mn2 Cl K 90.12(2) . .
K Cl K 179.77(5) 2 .
Mn2 Cl Cs 91.181(16) 1_565 1_455
Mn2 Cl Cs 88.819(16) . 1_455
K Cl Cs 88.82(3) 2 1_455
K Cl Cs 91.19(3) . 1_455
Mn2 Cl Cs 91.181(16) 1_565 .
Mn2 Cl Cs 88.819(16) . .
K Cl Cs 91.19(3) 2 .
K Cl Cs 88.82(3) . .
Cs Cl Cs 177.64(3) 1_455 .

loop_
_geom_bond_atom_site_label_1
_geom_bond_atom_site_label_2
_geom_bond_distance
_geom_bond_site_symmetry_2
Cs O7 3.186(2) 2_655
Cs O7 3.186(2) .
Cs O7 3.333(2) 1_565
Cs O7 3.333(2) 2_665
Cs O5 3.356(2) 1_545
Cs O5 3.356(2) 2_645
Cs O6 3.364(2) .
Cs O6 3.364(2) 2_655
Cs O5 3.657(2) 2_655
Cs O5 3.657(2) .
Cs P2 3.6790(9) .
Cs P2 3.6790(9) 2_655
Mn1 O2 2.057(2) .
Mn1 O6 2.081(2) .
Mn1 O1 2.091(2) 1_565
Mn1 O4 2.099(2) 3_656
Mn1 O4 2.343(2) .
Mn1 K 3.7990(12) 3_656
Mn1 K 3.8990(11) 1_655
Mn1 K 3.9229(12) .
Mn2 O5 2.142(2) 1_545
Mn2 O5 2.142(2) 2_545
Mn2 O3 2.145(2) 2_655
Mn2 O3 2.145(2) 1_455
Mn2 Cl 2.6788(13) 1_545
Mn2 Cl 2.6911(13) .
Mn2 K 4.0667(10) 2_545
Mn2 K 4.0667(10) 1_545
Mn2 K 4.0830(10) .
Mn2 K 4.0830(10) 2
K O6 2.701(2) .
K O2 2.719(2) 1_455
K O2 2.900(3) 3_656
K O1 2.901(2) 1_465
K O1 2.978(2) 3_656
K O3 3.008(2) 1_465
K O4 3.020(2) .
K Cl 3.0652(10) .
K O3 3.185(2) 1_455
K P1 3.4856(14) 3_656
K P1 3.4932(11) 1_465
K P1 3.5001(11) 1_455
P1 O3 1.494(2) .
P1 O1 1.512(2) .
P1 O2 1.516(2) .
P1 O7 1.633(2) .
P1 K 3.4856(14) 3_656
P1 K 3.4932(11) 1_645
P1 K 3.5001(11) 1_655
P2 O5 1.485(2) .
P2 O6 1.521(2) .
P2 O4 1.536(2) 1_565
P2 O7 1.618(2) 1_565
P2 Cs 3.7875(9) 1_565
O1 Mn1 2.091(2) 1_545
O1 K 2.901(2) 1_645
O1 K 2.978(2) 3_656
O2 K 2.719(2) 1_655
O2 K 2.900(3) 3_656
O3 Mn2 2.145(2) 1_655
O3 K 3.008(2) 1_645
O3 K 3.185(2) 1_655
O4 P2 1.536(2) 1_545
O4 Mn1 2.099(2) 3_656
O5 Mn2 2.142(2) 1_565
O5 Cs 3.356(2) 1_565
O7 P2 1.618(2) 1_545
O7 Cs 3.333(2) 1_545
Cl Mn2 2.6788(13) 1_565
Cl K 3.0652(10) 2
Cl Cs 3.8152(7) 1_455
